data_1548895
loop_
_publ_author_name
'Raghava, Saripalli V.'
'Srivastava, Bhartendu K.'
'Ramshad, Kalluruttimmal'
'Antharjanam, Sudhadevi'
'Varghese, Babu'
'Muraleedharan, Kannoth M.'

_publ_section_title
;
 From helical supramolecular arrays to gel-forming networks: lattice
 restructuring and aggregation control in peptide-based sulfamides to
 integrate new functional attributes.
;
_journal_issue 12
_journal_name_full 'Soft matter'
_journal_page_first 2357
_journal_page_last 2364
_journal_paper_doi 10.1039/c7sm02495a
_journal_volume 14
_journal_year 2018
_chemical_absolute_configuration ad
_chemical_formula_moiety 'C24 H46 N4 O8 S'
_chemical_formula_sum 'C24 H46 N4 O8 S'
_chemical_formula_weight 550.71
_space_group_crystal_system orthorhombic
_space_group_IT_number 19
_space_group_name_Hall 'P 2ac 2ab'
_space_group_name_H-M_alt 'P 21 21 21'
_symmetry_space_group_name_Hall 'P 2ac 2ab'
_symmetry_space_group_name_H-M 'P 21 21 21'
_atom_sites_solution_hydrogens mixed
_audit_creation_method SHELXL-2014/7
_audit_update_record
;
2017-11-01 deposited with the CCDC.
2018-02-08 downloaded from the CCDC.
;
_cell_angle_alpha 90
_cell_angle_beta 90
_cell_angle_gamma 90
_cell_formula_units_Z 4
_cell_length_a 9.5629(6)
_cell_length_b 15.7440(9)
_cell_length_c 21.1445(13)
_cell_measurement_reflns_used 9924
_cell_measurement_temperature 296(2)
_cell_measurement_theta_max 26.51
_cell_measurement_theta_min 2.32
_cell_volume 3183.5(3)
_computing_cell_refinement 'APEX2/SAINT (Bruker, 2004)'
_computing_data_collection 'APEX2 (Bruker, 2004)'
_computing_data_reduction 'SAINT/XPREP (Bruker, 2004)'
_computing_molecular_graphics 'ORTEP3 (Farrugia, 1997) and Mercury (Bruno et al., 2002)'
_computing_publication_material 'SHELXL-2014/7 (Sheldrick, 2014)'
_computing_structure_refinement 'SHELXL-2014/7 (Sheldrick, 2014)'
_computing_structure_solution 'SIR92 (Altornare et al., 1993)'
_diffrn_ambient_temperature 296(2)
_diffrn_measured_fraction_theta_full 0.999
_diffrn_measured_fraction_theta_max 0.999
_diffrn_measurement_device_type 'Bruker axs kappa apex2 CCD Diffractometer'
_diffrn_measurement_method '\w and \f scan'
_diffrn_radiation_monochromator graphite
_diffrn_radiation_source 'fine-focus sealed tube'
_diffrn_radiation_type MoK\a
_diffrn_radiation_wavelength 0.71073
_diffrn_reflns_av_R_equivalents 0.0574
_diffrn_reflns_av_unetI/netI 0.0418
_diffrn_reflns_Laue_measured_fraction_full 0.999
_diffrn_reflns_Laue_measured_fraction_max 0.999
_diffrn_reflns_limit_h_max 11
_diffrn_reflns_limit_h_min -11
_diffrn_reflns_limit_k_max 19
_diffrn_reflns_limit_k_min -17
_diffrn_reflns_limit_l_max 25
_diffrn_reflns_limit_l_min -26
_diffrn_reflns_number 54270
_diffrn_reflns_point_group_measured_fraction_full 1.000
_diffrn_reflns_point_group_measured_fraction_max 1.000
_diffrn_reflns_theta_full 25.242
_diffrn_reflns_theta_max 25.995
_diffrn_reflns_theta_min 2.320
_exptl_absorpt_coefficient_mu 0.148
_exptl_absorpt_correction_T_max 0.7454
_exptl_absorpt_correction_T_min 0.6532
_exptl_absorpt_correction_type multi-scan
_exptl_absorpt_process_details 'SADABS (bruker, 2004)'
_exptl_crystal_colour colourless
_exptl_crystal_density_diffrn 1.149
_exptl_crystal_description plate
_exptl_crystal_F_000 1192
_exptl_crystal_size_max 0.300
_exptl_crystal_size_mid 0.250
_exptl_crystal_size_min 0.200
_refine_diff_density_max 0.194
_refine_diff_density_min -0.284
_refine_diff_density_rms 0.037
_refine_ls_abs_structure_details
;
 Flack x determined using 1422 quotients [(I+)-(I-)]/[(I+)+(I-)]
 (Parsons, Flack and Wagner, Acta Cryst. B69 (2013) 249-259).
;
_refine_ls_abs_structure_Flack 0.01(3)
_refine_ls_extinction_coef 0.0041(11)
_refine_ls_extinction_expression Fc^*^=kFc[1+0.001xFc^2^\l^3^/sin(2\q)]^-1/4^
_refine_ls_extinction_method 'SHELXL-2014/7 (Sheldrick 2014'
_refine_ls_goodness_of_fit_ref 1.053
_refine_ls_hydrogen_treatment mixed
_refine_ls_matrix_type full
_refine_ls_number_parameters 370
_refine_ls_number_reflns 6251
_refine_ls_number_restraints 68
_refine_ls_restrained_S_all 1.061
_refine_ls_R_factor_all 0.0950
_refine_ls_R_factor_gt 0.0484
_refine_ls_shift/su_max 0.001
_refine_ls_shift/su_mean 0.000
_refine_ls_structure_factor_coef Fsqd
_refine_ls_weighting_details 'w=1/[\s^2^(Fo^2^)+(0.0585P)^2^+0.8111P] where P=(Fo^2^+2Fc^2^)/3'
_refine_ls_weighting_scheme calc
_refine_ls_wR_factor_gt 0.1112
_refine_ls_wR_factor_ref 0.1355
_reflns_Friedel_coverage 0.776
_reflns_Friedel_fraction_full 1.000
_reflns_Friedel_fraction_max 1.000
_reflns_number_gt 4093
_reflns_number_total 6251
_reflns_threshold_expression 'I > 2\s(I)'
_cod_data_source_file c7sm02495a2.cif
_cod_data_source_block VAL
_cod_depositor_comments 'Adding full bibliography for 1548893--1548896.cif.'
_cod_database_code 1548895
_shelx_shelxl_version_number 2014/7
_shelx_space_group_comment
;
The symmetry employed for this shelxl refinement is uniquely defined
by the following loop, which should always be used as a source of
symmetry information in preference to the above space-group names.
They are only intended as comments.
;
_shelx_estimated_absorpt_t_min 0.957
_shelx_estimated_absorpt_t_max 0.971

loop_
_space_group_symop_operation_xyz
'x, y, z'
'x+1/2, -y+1/2, -z'
'-x, y+1/2, -z+1/2'
'-x+1/2, -y, z+1/2'

loop_
_atom_site_label
_atom_site_type_symbol
_atom_site_fract_x
_atom_site_fract_y
_atom_site_fract_z
_atom_site_U_iso_or_equiv
_atom_site_adp_type
_atom_site_occupancy
_atom_site_site_symmetry_order
_atom_site_calc_flag
_atom_site_refinement_flags_posn
_atom_site_refinement_flags_adp
_atom_site_refinement_flags_occupancy
_atom_site_disorder_assembly
_atom_site_disorder_group
C1 C 0.4983(10) 0.4992(7) 0.4888(3) 0.173(5) Uani 1 1 d . . . . .
H1A H 0.5116 0.4813 0.5318 0.260 Uiso 1 1 calc R U . . .
H1B H 0.4362 0.5470 0.4878 0.260 Uiso 1 1 calc R U . . .
H1C H 0.4587 0.4533 0.4648 0.260 Uiso 1 1 calc R U . . .
C2 C 0.6272(7) 0.5488(3) 0.4022(2) 0.0672(14) Uani 1 1 d . . . . .
C3 C 0.7700(5) 0.5763(3) 0.3820(2) 0.0599(12) Uani 1 1 d . . . . .
H3 H 0.8385 0.5365 0.3995 0.072 Uiso 1 1 calc R U . . .
C4 C 0.8041(7) 0.6660(4) 0.4069(3) 0.090(2) Uani 1 1 d . U . . .
H4 H 0.8843 0.6865 0.3823 0.108 Uiso 1 1 calc R U . . .
C5 C 0.6863(9) 0.7273(4) 0.3951(4) 0.133(3) Uani 1 1 d . . . . .
H5A H 0.6603 0.7253 0.3512 0.200 Uiso 1 1 calc R U . . .
H5B H 0.6074 0.7119 0.4207 0.200 Uiso 1 1 calc R U . . .
H5C H 0.7160 0.7837 0.4058 0.200 Uiso 1 1 calc R U . . .
C8 C 0.7885(5) 0.5028(2) 0.28185(19) 0.0487(10) Uani 1 1 d . . . . .
C9 C 0.7959(5) 0.5108(2) 0.21103(19) 0.0497(11) Uani 1 1 d . . . . .
H9 H 0.8595 0.5579 0.2013 0.060 Uiso 1 1 calc R U . . .
C10 C 0.6552(5) 0.5317(3) 0.1817(2) 0.0678(13) Uani 1 1 d . . . . .
H10 H 0.6199 0.5826 0.2031 0.081 Uiso 1 1 calc R U . . .
C11 C 0.5490(7) 0.4626(4) 0.1919(3) 0.104(2) Uani 1 1 d . . . . .
H11A H 0.4621 0.4787 0.1726 0.155 Uiso 1 1 calc R U . . .
H11B H 0.5820 0.4108 0.1732 0.155 Uiso 1 1 calc R U . . .
H11C H 0.5351 0.4543 0.2364 0.155 Uiso 1 1 calc R U . . .
C12 C 0.6721(7) 0.5541(4) 0.1119(3) 0.103(2) Uani 1 1 d . . . . .
H12A H 0.7406 0.5983 0.1075 0.155 Uiso 1 1 calc R U . . .
H12B H 0.7022 0.5047 0.0890 0.155 Uiso 1 1 calc R U . . .
H12C H 0.5842 0.5733 0.0953 0.155 Uiso 1 1 calc R U . . .
C13 C 1.1881(5) 0.3657(2) 0.2637(2) 0.0506(11) Uani 1 1 d . . . . .
H13 H 1.2565 0.3546 0.2301 0.061 Uiso 1 1 calc R U . . .
C14 C 1.2685(5) 0.3966(3) 0.3220(3) 0.0666(14) Uani 1 1 d . . . . .
H14 H 1.3168 0.4489 0.3096 0.080 Uiso 1 1 calc R U . . .
C15 C 1.3805(7) 0.3335(4) 0.3406(3) 0.106(2) Uani 1 1 d . . . . .
H15A H 1.4377 0.3208 0.3046 0.159 Uiso 1 1 calc R U . . .
H15B H 1.4374 0.3573 0.3735 0.159 Uiso 1 1 calc R U . . .
H15C H 1.3373 0.2822 0.3556 0.159 Uiso 1 1 calc R U . . .
C16 C 1.1745(7) 0.4192(4) 0.3770(3) 0.0941(19) Uani 1 1 d . . . . .
H16A H 1.1052 0.4593 0.3632 0.141 Uiso 1 1 calc R U . . .
H16B H 1.1293 0.3689 0.3923 0.141 Uiso 1 1 calc R U . . .
H16C H 1.2295 0.4439 0.4102 0.141 Uiso 1 1 calc R U . . .
C17 C 1.1080(5) 0.2836(2) 0.27555(19) 0.0478(10) Uani 1 1 d . . . . .
C18 C 0.8903(5) 0.2150(2) 0.3064(2) 0.0547(12) Uani 1 1 d . . . . .
H18 H 0.9502 0.1706 0.3244 0.066 Uiso 1 1 calc R U . . .
C19 C 0.8340(5) 0.1829(3) 0.2447(3) 0.0693(15) Uani 1 1 d . . . . .
C20 C 0.7188(10) 0.2186(4) 0.1498(4) 0.149(4) Uani 1 1 d . . . . .
H20A H 0.6787 0.2672 0.1293 0.223 Uiso 1 1 calc R U . . .
H20B H 0.7925 0.1959 0.1240 0.223 Uiso 1 1 calc R U . . .
H20C H 0.6480 0.1761 0.1558 0.223 Uiso 1 1 calc R U . . .
C21 C 0.7747(6) 0.2339(3) 0.3540(3) 0.0772(16) Uani 1 1 d D U . . .
H21 H 0.7263 0.2862 0.3418 0.093 Uiso 1 1 calc R U . A 1
C22 C 0.6697(7) 0.1615(4) 0.3574(5) 0.130(3) Uani 1 1 d . . . . .
H22A H 0.5984 0.1752 0.3877 0.196 Uiso 1 1 calc R U . . .
H22B H 0.6279 0.1533 0.3166 0.196 Uiso 1 1 calc R U . . .
H22C H 0.7166 0.1104 0.3701 0.196 Uiso 1 1 calc R U . . .
O1 O 0.5241(4) 0.5481(2) 0.37020(18) 0.0877(11) Uani 1 1 d . . . . .
O2 O 0.6325(5) 0.5230(3) 0.46162(17) 0.1114(16) Uani 1 1 d . . . . .
O3 O 0.7838(3) 0.43286(17) 0.30848(13) 0.0616(8) Uani 1 1 d . . . . .
O4 O 1.0595(4) 0.5052(2) 0.13932(14) 0.0699(9) Uani 1 1 d . . . . .
O5 O 1.0507(4) 0.34851(19) 0.14706(15) 0.0703(9) Uani 1 1 d . . . . .
O6 O 1.1665(3) 0.21553(17) 0.26864(16) 0.0623(8) Uani 1 1 d . . . . .
O7 O 0.7749(4) 0.24353(19) 0.21059(18) 0.0883(13) Uani 1 1 d . . . . .
O8 O 0.8409(5) 0.1114(2) 0.2264(2) 0.1116(16) Uani 1 1 d . . . . .
S1 S 1.02256(12) 0.42999(7) 0.17246(5) 0.0548(3) Uani 1 1 d . . . . .
N1 N 0.7816(4) 0.5749(2) 0.31407(17) 0.0575(10) Uani 1 1 d D . . . .
N2 N 0.8545(4) 0.4338(2) 0.18247(16) 0.0494(8) Uani 1 1 d D . . . .
N3 N 1.0951(4) 0.4339(2) 0.24164(16) 0.0493(8) Uani 1 1 d D . . . .
N4 N 0.9770(4) 0.29052(19) 0.29597(16) 0.0488(9) Uani 1 1 d D . . . .
C23 C 0.8436(17) 0.2463(8) 0.4195(5) 0.116(4) Uani 0.788(15) 1 d D U P B 1
H23A H 0.8787 0.1921 0.4342 0.139 Uiso 0.788(15) 1 calc R U P B 1
H23B H 0.9227 0.2844 0.4150 0.139 Uiso 0.788(15) 1 calc R U P B 1
C24 C 0.7450(16) 0.2819(9) 0.4681(5) 0.182(6) Uani 0.788(15) 1 d D U P B 1
H24A H 0.7933 0.2882 0.5076 0.273 Uiso 0.788(15) 1 calc R U P B 1
H24B H 0.7114 0.3362 0.4542 0.273 Uiso 0.788(15) 1 calc R U P B 1
H24C H 0.6675 0.2438 0.4734 0.273 Uiso 0.788(15) 1 calc R U P B 1
C23' C 0.814(7) 0.281(2) 0.4159(16) 0.101(9) Uani 0.212(15) 1 d D U P B 2
H23C H 0.8717 0.3298 0.4060 0.121 Uiso 0.212(15) 1 calc R U P B 2
H23D H 0.7304 0.3003 0.4369 0.121 Uiso 0.212(15) 1 calc R U P B 2
C24' C 0.895(5) 0.221(3) 0.4593(15) 0.155(14) Uani 0.212(15) 1 d D U P B 2
H24D H 0.9188 0.2508 0.4975 0.232 Uiso 0.212(15) 1 calc R U P B 2
H24E H 0.8373 0.1731 0.4694 0.232 Uiso 0.212(15) 1 calc R U P B 2
H24F H 0.9782 0.2025 0.4385 0.232 Uiso 0.212(15) 1 calc R U P B 2
C6 C 0.8476(12) 0.6672(6) 0.4747(4) 0.148(4) Uani 1 1 d D U . . .
H6A H 0.7721 0.6444 0.5002 0.178 Uiso 1 1 calc R U . . .
H6B H 0.8626 0.7256 0.4876 0.178 Uiso 1 1 calc R U . . .
C7 C 0.9844(14) 0.6147(9) 0.4882(5) 0.228(7) Uani 1 1 d D U . . .
H7A H 1.0066 0.6180 0.5324 0.342 Uiso 1 1 calc R U . . .
H7B H 0.9697 0.5564 0.4766 0.342 Uiso 1 1 calc R U . . .
H7C H 1.0603 0.6377 0.4639 0.342 Uiso 1 1 calc R U . . .
H4A H 0.938(4) 0.3412(18) 0.2997(19) 0.056(12) Uiso 1 1 d D . . . .
H2A H 0.823(4) 0.388(2) 0.2017(18) 0.055(12) Uiso 1 1 d D . . . .
H3A H 1.129(5) 0.485(2) 0.249(2) 0.082(16) Uiso 1 1 d D . . . .
H1D H 0.790(5) 0.619(2) 0.2888(19) 0.070(15) Uiso 1 1 d D . . . .

loop_
_atom_site_aniso_label
_atom_site_aniso_U_11
_atom_site_aniso_U_22
_atom_site_aniso_U_33
_atom_site_aniso_U_23
_atom_site_aniso_U_13
_atom_site_aniso_U_12
C1 0.174(9) 0.268(11) 0.077(4) -0.005(6) 0.038(5) -0.131(8)
C2 0.092(4) 0.057(3) 0.053(3) -0.006(2) 0.011(3) -0.014(3)
C3 0.071(3) 0.052(2) 0.057(3) -0.006(2) 0.006(2) -0.007(2)
C4 0.114(5) 0.076(4) 0.080(4) -0.028(3) 0.028(4) -0.039(4)
C5 0.160(8) 0.056(3) 0.183(8) -0.030(4) 0.085(6) -0.012(4)
C8 0.059(3) 0.031(2) 0.056(3) 0.0008(19) 0.008(2) 0.0043(18)
C9 0.060(3) 0.034(2) 0.055(3) 0.0016(18) 0.005(2) 0.0064(19)
C10 0.071(3) 0.062(3) 0.070(3) -0.004(2) -0.001(3) 0.023(3)
C11 0.082(4) 0.104(5) 0.125(5) 0.004(4) -0.005(4) -0.001(4)
C12 0.115(5) 0.124(5) 0.071(4) 0.015(3) 0.001(3) 0.043(4)
C13 0.052(3) 0.035(2) 0.064(3) 0.0006(19) 0.003(2) -0.0005(18)
C14 0.057(3) 0.046(2) 0.097(4) -0.001(2) -0.019(3) -0.009(2)
C15 0.096(5) 0.075(4) 0.146(6) 0.007(4) -0.052(4) 0.004(3)
C16 0.104(5) 0.103(4) 0.076(4) -0.024(3) -0.031(3) -0.011(4)
C17 0.056(3) 0.037(2) 0.051(2) -0.0027(19) -0.003(2) -0.0018(19)
C18 0.052(3) 0.0306(19) 0.082(3) 0.005(2) -0.003(2) -0.0055(18)
C19 0.070(3) 0.034(2) 0.104(4) 0.000(3) -0.018(3) -0.009(2)
C20 0.214(9) 0.088(5) 0.143(6) -0.018(4) -0.110(7) 0.002(5)
C21 0.073(3) 0.042(2) 0.117(4) 0.005(3) 0.024(3) -0.009(2)
C22 0.089(5) 0.070(4) 0.233(9) 0.019(5) 0.047(5) -0.022(3)
O1 0.078(3) 0.105(3) 0.081(2) 0.003(2) -0.004(2) -0.015(2)
O2 0.127(4) 0.156(4) 0.051(2) 0.010(2) 0.003(2) -0.067(3)
O3 0.086(2) 0.0346(15) 0.0645(19) 0.0027(14) 0.0139(16) 0.0041(15)
O4 0.083(2) 0.0663(19) 0.0603(19) 0.0185(16) 0.0126(17) 0.0019(17)
O5 0.078(2) 0.0649(19) 0.068(2) -0.0220(16) 0.0003(18) 0.0207(17)
O6 0.064(2) 0.0345(14) 0.088(2) -0.0012(15) 0.0007(17) 0.0085(14)
O7 0.111(3) 0.0405(17) 0.114(3) -0.0062(18) -0.054(3) 0.0016(17)
O8 0.151(4) 0.0352(18) 0.148(4) -0.015(2) -0.056(3) 0.004(2)
S1 0.0667(7) 0.0463(6) 0.0515(6) -0.0035(5) 0.0067(6) 0.0099(5)
N1 0.085(3) 0.0325(17) 0.055(2) -0.0031(17) 0.014(2) -0.0031(18)
N2 0.059(2) 0.0317(17) 0.058(2) -0.0041(17) 0.0011(18) 0.0059(16)
N3 0.060(2) 0.0321(16) 0.056(2) -0.0029(17) -0.0011(17) -0.0003(16)
N4 0.055(2) 0.0255(15) 0.066(2) -0.0007(15) 0.0017(18) -0.0020(16)
C23 0.143(11) 0.110(9) 0.094(7) -0.003(6) 0.044(7) -0.021(9)
C24 0.221(14) 0.188(12) 0.137(10) -0.006(8) 0.069(10) 0.016(11)
C23' 0.115(16) 0.079(17) 0.109(15) -0.007(14) 0.038(14) -0.001(16)
C24' 0.20(3) 0.14(2) 0.13(2) 0.06(2) -0.02(2) 0.02(2)
C6 0.200(9) 0.153(7) 0.092(5) -0.045(5) 0.021(6) -0.090(7)
C7 0.229(14) 0.329(17) 0.126(8) 0.011(9) -0.063(9) -0.116(13)

loop_
_atom_type_symbol
_atom_type_description
_atom_type_scat_dispersion_real
_atom_type_scat_dispersion_imag
_atom_type_scat_source
C C 0.0033 0.0016 'International Tables Vol C Tables 4.2.6.8 and 6.1.1.4'
H H 0.0000 0.0000 'International Tables Vol C Tables 4.2.6.8 and 6.1.1.4'
N N 0.0061 0.0033 'International Tables Vol C Tables 4.2.6.8 and 6.1.1.4'
O O 0.0106 0.0060 'International Tables Vol C Tables 4.2.6.8 and 6.1.1.4'
S S 0.1246 0.1234 'International Tables Vol C Tables 4.2.6.8 and 6.1.1.4'

loop_
_geom_angle_atom_site_label_1
_geom_angle_atom_site_label_2
_geom_angle_atom_site_label_3
_geom_angle
O2 C1 H1A 109.5
O2 C1 H1B 109.5
H1A C1 H1B 109.5
O2 C1 H1C 109.5
H1A C1 H1C 109.5
H1B C1 H1C 109.5
O1 C2 O2 124.6(5)
O1 C2 C3 126.3(4)
O2 C2 C3 109.0(5)
N1 C3 C2 110.6(4)
N1 C3 C4 109.8(4)
C2 C3 C4 111.2(4)
N1 C3 H3 108.4
C2 C3 H3 108.4
C4 C3 H3 108.4
C6 C4 C5 111.1(7)
C6 C4 C3 113.5(6)
C5 C4 C3 111.9(5)
C6 C4 H4 106.6
C5 C4 H4 106.6
C3 C4 H4 106.6
C4 C5 H5A 109.5
C4 C5 H5B 109.5
H5A C5 H5B 109.5
C4 C5 H5C 109.5
H5A C5 H5C 109.5
H5B C5 H5C 109.5
O3 C8 N1 121.7(4)
O3 C8 C9 122.0(3)
N1 C8 C9 116.2(3)
N2 C9 C8 111.0(3)
N2 C9 C10 110.5(3)
C8 C9 C10 112.5(4)
N2 C9 H9 107.5
C8 C9 H9 107.5
C10 C9 H9 107.5
C11 C10 C9 112.6(4)
C11 C10 C12 112.2(5)
C9 C10 C12 110.5(4)
C11 C10 H10 107.1
C9 C10 H10 107.1
C12 C10 H10 107.1
C10 C11 H11A 109.5
C10 C11 H11B 109.5
H11A C11 H11B 109.5
C10 C11 H11C 109.5
H11A C11 H11C 109.5
H11B C11 H11C 109.5
C10 C12 H12A 109.5
C10 C12 H12B 109.5
H12A C12 H12B 109.5
C10 C12 H12C 109.5
H12A C12 H12C 109.5
H12B C12 H12C 109.5
N3 C13 C17 111.6(3)
N3 C13 C14 109.0(3)
C17 C13 C14 112.9(4)
N3 C13 H13 107.7
C17 C13 H13 107.7
C14 C13 H13 107.7
C16 C14 C15 112.0(5)
C16 C14 C13 113.3(4)
C15 C14 C13 110.8(4)
C16 C14 H14 106.7
C15 C14 H14 106.7
C13 C14 H14 106.7
C14 C15 H15A 109.5
C14 C15 H15B 109.5
H15A C15 H15B 109.5
C14 C15 H15C 109.5
H15A C15 H15C 109.5
H15B C15 H15C 109.5
C14 C16 H16A 109.5
C14 C16 H16B 109.5
H16A C16 H16B 109.5
C14 C16 H16C 109.5
H16A C16 H16C 109.5
H16B C16 H16C 109.5
O6 C17 N4 122.9(4)
O6 C17 C13 119.8(4)
N4 C17 C13 117.3(4)
N4 C18 C19 110.2(3)
N4 C18 C21 110.6(3)
C19 C18 C21 112.3(4)
N4 C18 H18 107.9
C19 C18 H18 107.9
C21 C18 H18 107.9
O8 C19 O7 121.8(5)
O8 C19 C18 125.5(5)
O7 C19 C18 112.6(4)
O7 C20 H20A 109.5
O7 C20 H20B 109.5
H20A C20 H20B 109.5
O7 C20 H20C 109.5
H20A C20 H20C 109.5
H20B C20 H20C 109.5
C22 C21 C18 111.4(5)
C22 C21 C23 109.5(8)
C18 C21 C23 107.9(7)
C22 C21 C23' 119(2)
C18 C21 C23' 118(3)
C22 C21 H21 109.4
C18 C21 H21 109.4
C23 C21 H21 109.4
C21 C22 H22A 109.5
C21 C22 H22B 109.5
H22A C22 H22B 109.5
C21 C22 H22C 109.5
H22A C22 H22C 109.5
H22B C22 H22C 109.5
C2 O2 C1 114.9(5)
C19 O7 C20 116.5(4)
O5 S1 O4 121.4(2)
O5 S1 N3 107.18(19)
O4 S1 N3 107.89(19)
O5 S1 N2 105.7(2)
O4 S1 N2 106.3(2)
N3 S1 N2 107.75(18)
C8 N1 C3 122.0(4)
C8 N1 H1D 111(3)
C3 N1 H1D 127(3)
C9 N2 S1 117.6(3)
C9 N2 H2A 111(3)
S1 N2 H2A 112(3)
C13 N3 S1 121.1(3)
C13 N3 H3A 113(3)
S1 N3 H3A 111(3)
C17 N4 C18 121.0(3)
C17 N4 H4A 120(3)
C18 N4 H4A 119(3)
C24 C23 C21 113.1(11)
C24 C23 H23A 109.0
C21 C23 H23A 109.0
C24 C23 H23B 109.0
C21 C23 H23B 109.0
H23A C23 H23B 107.8
C23 C24 H24A 109.5
C23 C24 H24B 109.5
H24A C24 H24B 109.5
C23 C24 H24C 109.5
H24A C24 H24C 109.5
H24B C24 H24C 109.5
C24' C23' C21 110(2)
C24' C23' H23C 109.7
C21 C23' H23C 109.7
C24' C23' H23D 109.7
C21 C23' H23D 109.7
H23C C23' H23D 108.2
C23' C24' H24D 109.5
C23' C24' H24E 109.5
H24D C24' H24E 109.5
C23' C24' H24F 109.5
H24D C24' H24F 109.5
H24E C24' H24F 109.5
C4 C6 C7 113.5(8)
C4 C6 H6A 108.9
C7 C6 H6A 108.9
C4 C6 H6B 108.9
C7 C6 H6B 108.9
H6A C6 H6B 107.7
C6 C7 H7A 109.5
C6 C7 H7B 109.5
H7A C7 H7B 109.5
C6 C7 H7C 109.5
H7A C7 H7C 109.5
H7B C7 H7C 109.5

loop_
_geom_bond_atom_site_label_1
_geom_bond_atom_site_label_2
_geom_bond_distance
C1 O2 1.455(8)
C1 H1A 0.9600
C1 H1B 0.9600
C1 H1C 0.9600
C2 O1 1.196(6)
C2 O2 1.320(6)
C2 C3 1.496(7)
C3 N1 1.440(6)
C3 C4 1.541(7)
C3 H3 0.9800
C4 C6 1.493(10)
C4 C5 1.504(10)
C4 H4 0.9800
C5 H5A 0.9600
C5 H5B 0.9600
C5 H5C 0.9600
C8 O3 1.237(4)
C8 N1 1.326(5)
C8 C9 1.504(6)
C9 N2 1.466(5)
C9 C10 1.518(6)
C9 H9 0.9800
C10 C11 1.503(8)
C10 C12 1.526(7)
C10 H10 0.9800
C11 H11A 0.9600
C11 H11B 0.9600
C11 H11C 0.9600
C12 H12A 0.9600
C12 H12B 0.9600
C12 H12C 0.9600
C13 N3 1.471(5)
C13 C17 1.522(5)
C13 C14 1.533(7)
C13 H13 0.9800
C14 C16 1.511(8)
C14 C15 1.513(7)
C14 H14 0.9800
C15 H15A 0.9600
C15 H15B 0.9600
C15 H15C 0.9600
C16 H16A 0.9600
C16 H16B 0.9600
C16 H16C 0.9600
C17 O6 1.218(5)
C17 N4 1.330(5)
C18 N4 1.466(5)
C18 C19 1.500(7)
C18 C21 1.525(7)
C18 H18 0.9800
C19 O8 1.192(5)
C19 O7 1.323(5)
C20 O7 1.446(7)
C20 H20A 0.9600
C20 H20B 0.9600
C20 H20C 0.9600
C21 C22 1.520(7)
C21 C23 1.544(11)
C21 C23' 1.55(2)
C21 H21 0.9800
C22 H22A 0.9600
C22 H22B 0.9600
C22 H22C 0.9600
O4 S1 1.421(3)
O5 S1 1.417(3)
S1 N3 1.620(4)
S1 N2 1.622(4)
N1 H1D 0.88(2)
N2 H2A 0.88(2)
N3 H3A 0.88(3)
N4 H4A 0.88(2)
C23 C24 1.502(16)
C23 H23A 0.9700
C23 H23B 0.9700
C24 H24A 0.9600
C24 H24B 0.9600
C24 H24C 0.9600
C23' C24' 1.52(3)
C23' H23C 0.9700
C23' H23D 0.9700
C24' H24D 0.9600
C24' H24E 0.9600
C24' H24F 0.9600
C6 C7 1.574(13)
C6 H6A 0.9700
C6 H6B 0.9700
C7 H7A 0.9600
C7 H7B 0.9600
C7 H7C 0.9600

loop_
_geom_hbond_atom_site_label_D
_geom_hbond_atom_site_label_H
_geom_hbond_atom_site_label_A
_geom_hbond_distance_DH
_geom_hbond_distance_HA
_geom_hbond_distance_DA
_geom_hbond_angle_DHA
_geom_hbond_site_symmetry_A
C1 H1A O4 0.96 2.38 3.230(7) 147.1 4_665
C9 H9 O6 0.98 2.57 3.271(4) 128.1 3_755
C21 H21 O3 0.98 2.48 3.279(5) 139.0 .
N4 H4A O3 0.88(2) 2.07(3) 2.916(4) 160(4) .
N2 H2A O7 0.88(2) 2.32(3) 3.147(5) 155(4) .
N3 H3A O8 0.88(3) 2.08(3) 2.940(5) 166(5) 3_755
N1 H1D O6 0.88(2) 1.99(3) 2.865(5) 173(5) 3_755

loop_
_geom_torsion_atom_site_label_1
_geom_torsion_atom_site_label_2
_geom_torsion_atom_site_label_3
_geom_torsion_atom_site_label_4
_geom_torsion
O1 C2 C3 N1 -19.8(7)
O2 C2 C3 N1 158.9(4)
O1 C2 C3 C4 102.4(6)
O2 C2 C3 C4 -78.9(6)
N1 C3 C4 C6 -158.2(6)
C2 C3 C4 C6 79.1(8)
N1 C3 C4 C5 75.2(6)
C2 C3 C4 C5 -47.5(6)
O3 C8 C9 N2 -23.9(6)
N1 C8 C9 N2 158.8(4)
O3 C8 C9 C10 100.5(5)
N1 C8 C9 C10 -76.8(5)
N2 C9 C10 C11 61.3(5)
C8 C9 C10 C11 -63.3(5)
N2 C9 C10 C12 -65.0(5)
C8 C9 C10 C12 170.3(4)
N3 C13 C14 C16 61.3(5)
C17 C13 C14 C16 -63.3(5)
N3 C13 C14 C15 -171.8(4)
C17 C13 C14 C15 63.6(6)
N3 C13 C17 O6 150.1(4)
C14 C13 C17 O6 -86.6(5)
N3 C13 C17 N4 -32.7(5)
C14 C13 C17 N4 90.5(5)
N4 C18 C19 O8 129.4(6)
C21 C18 C19 O8 -106.8(6)
N4 C18 C19 O7 -49.9(6)
C21 C18 C19 O7 73.9(5)
N4 C18 C21 C22 170.6(5)
C19 C18 C21 C22 47.1(6)
N4 C18 C21 C23 -69.2(7)
C19 C18 C21 C23 167.3(6)
N4 C18 C21 C23' -46.9(15)
C19 C18 C21 C23' -170.5(15)
O1 C2 O2 C1 -4.9(9)
C3 C2 O2 C1 176.4(6)
O8 C19 O7 C20 0.0(9)
C18 C19 O7 C20 179.4(6)
O3 C8 N1 C3 0.8(7)
C9 C8 N1 C3 178.2(4)
C2 C3 N1 C8 -72.3(5)
C4 C3 N1 C8 164.7(5)
C8 C9 N2 S1 -90.5(4)
C10 C9 N2 S1 143.9(3)
O5 S1 N2 C9 177.6(3)
O4 S1 N2 C9 -52.2(3)
N3 S1 N2 C9 63.2(3)
C17 C13 N3 S1 -68.7(4)
C14 C13 N3 S1 165.9(3)
O5 S1 N3 C13 8.2(4)
O4 S1 N3 C13 -124.0(3)
N2 S1 N3 C13 121.6(3)
O6 C17 N4 C18 -5.2(6)
C13 C17 N4 C18 177.7(4)
C19 C18 N4 C17 -79.3(5)
C21 C18 N4 C17 155.9(4)
C22 C21 C23 C24 -69.9(11)
C18 C21 C23 C24 168.8(9)
C22 C21 C23' C24' 67(5)
C18 C21 C23' C24' -73(5)
C5 C4 C6 C7 -171.5(7)
C3 C4 C6 C7 61.5(9)
